data_7210831
loop_
_publ_author_name
'Yang, Meng'
'OuYang, Zhen-Jie'
'Chen, Wen-Bin'
'Zhou, Rong-Fu'
'Li, Nan'
'Dong, Wen'

_publ_section_title
;
 Structures of six photochromic 3d complexes containing
 3,3&#x2032;-azobis-1,2,4-triazole ligand
;
_journal_issue 42
_journal_name_full CrystEngComm
_journal_page_first 8529
_journal_paper_doi 10.1039/c3ce40736e
_journal_volume 15
_journal_year 2013
_chemical_formula_sum 'C12 H34 Co N20 O6'
_chemical_formula_weight 613.52
_chemical_name_systematic
; 
 ? 
;
_space_group_IT_number 13
_symmetry_cell_setting monoclinic
_symmetry_space_group_name_Hall '-P 2yc'
_symmetry_space_group_name_H-M 'P 1 2/c 1'
_atom_sites_solution_hydrogens geom
_atom_sites_solution_primary direct
_atom_sites_solution_secondary difmap
_audit_creation_method SHELXL-97
_cell_angle_alpha 90.00
_cell_angle_beta 98.479(2)
_cell_angle_gamma 90.00
_cell_formula_units_Z 2
_cell_length_a 11.8920(3)
_cell_length_b 7.2477(2)
_cell_length_c 14.5382(4)
_cell_measurement_reflns_used 5784
_cell_measurement_temperature 296(2)
_cell_measurement_theta_max 27.530
_cell_measurement_theta_min 1.90
_cell_volume 1239.35(6)
_computing_cell_refinement 'Bruker SMART'
_computing_data_collection 'Bruker SMART'
_computing_data_reduction 'Bruker SMART'
_computing_molecular_graphics 'Bruker SHELXTL'
_computing_publication_material 'Bruker SHELXTL'
_computing_structure_refinement 'SHELXL-97 (Sheldrick, 1997)'
_computing_structure_solution 'SHELXS-97 (Sheldrick, 1990)'
_diffrn_ambient_temperature 296(2)
_diffrn_detector_area_resol_mean none
_diffrn_measured_fraction_theta_full 0.997
_diffrn_measured_fraction_theta_max 0.997
_diffrn_measurement_device_type 'CCD area detector'
_diffrn_measurement_method 'phi and omega scans'
_diffrn_radiation_monochromator graphite
_diffrn_radiation_source 'fine-focus sealed tube'
_diffrn_radiation_type MoK\a
_diffrn_radiation_wavelength 0.71073
_diffrn_reflns_av_R_equivalents 0.0335
_diffrn_reflns_av_sigmaI/netI 0.0361
_diffrn_reflns_limit_h_max 15
_diffrn_reflns_limit_h_min -15
_diffrn_reflns_limit_k_max 9
_diffrn_reflns_limit_k_min -7
_diffrn_reflns_limit_l_max 18
_diffrn_reflns_limit_l_min -17
_diffrn_reflns_number 9976
_diffrn_reflns_theta_full 27.53
_diffrn_reflns_theta_max 27.53
_diffrn_reflns_theta_min 2.81
_diffrn_standards_decay_% none
_diffrn_standards_interval_count none
_diffrn_standards_interval_time none
_diffrn_standards_number none
_exptl_absorpt_coefficient_mu 0.768
_exptl_absorpt_correction_T_max 0.859
_exptl_absorpt_correction_T_min 0.799
_exptl_absorpt_correction_type empirical
_exptl_absorpt_process_details SADABS
_exptl_crystal_colour red
_exptl_crystal_density_diffrn 1.644
_exptl_crystal_density_meas ?
_exptl_crystal_density_method 'not measured'
_exptl_crystal_description block
_exptl_crystal_F_000 642.0
_exptl_crystal_size_max 0.392
_exptl_crystal_size_mid 0.244
_exptl_crystal_size_min 0.198
_refine_diff_density_max 0.779
_refine_diff_density_min -1.152
_refine_diff_density_rms 0.128
_refine_ls_extinction_coef 0.0008(2)
_refine_ls_extinction_expression Fc^*^=kFc[1+0.001xFc^2^\l^3^/sin(2\q)]^-1/4^
_refine_ls_extinction_method SHELXL
_refine_ls_goodness_of_fit_ref 1.059
_refine_ls_hydrogen_treatment mixed
_refine_ls_matrix_type full
_refine_ls_number_parameters 220
_refine_ls_number_reflns 2848
_refine_ls_number_restraints 21
_refine_ls_restrained_S_all 1.066
_refine_ls_R_factor_all 0.0796
_refine_ls_R_factor_gt 0.0673
_refine_ls_shift/su_max 0.002
_refine_ls_shift/su_mean 0.001
_refine_ls_structure_factor_coef Fsqd
_refine_ls_weighting_details 'calc w=1/[\s^2^(Fo^2^)+(0.1208P)^2^+3.1866P] where P=(Fo^2^+2Fc^2^)/3'
_refine_ls_weighting_scheme calc
_refine_ls_wR_factor_gt 0.1980
_refine_ls_wR_factor_ref 0.2087
_reflns_number_gt 2279
_reflns_number_total 2858
_reflns_threshold_expression >2sigma(I)
_cod_data_source_file c3ce40736e.txt
_cod_data_source_block 2
_cod_depositor_comments
;
The following automatic conversions were performed:

'_exptl_crystal_density_meas' value 'not measured' was changed to '?'
- the value is perceived as not measured.

Automatic conversion script
Id: cif_fix_values 3008 2015-01-20 13:52:24Z robertas 
;
_cod_original_sg_symbol_H-M P2/c
_cod_original_formula_sum 'C12 H34 Co N20 O6 '
_cod_database_code 7210831

loop_
_symmetry_equiv_pos_as_xyz
'x, y, z'
'-x, y, -z+1/2'
'-x, -y, -z'
'x, -y, z-1/2'

loop_
_atom_site_label
_atom_site_type_symbol
_atom_site_fract_x
_atom_site_fract_y
_atom_site_fract_z
_atom_site_U_iso_or_equiv
_atom_site_adp_type
_atom_site_occupancy
_atom_site_symmetry_multiplicity
_atom_site_calc_flag
_atom_site_refinement_flags
Co1 Co 0.5000 0.71401(10) 0.7500 0.0186(3) Uani 1 2 d SD
N1 N 0.6747(3) 0.7184(5) 0.7252(2) 0.0266(7) Uani 1 1 d .
N10 N 0.4596(3) 0.9019(5) 0.6408(2) 0.0279(7) Uani 1 1 d D
N9 N 0.4597(3) 0.5181(5) 0.6442(2) 0.0289(8) Uani 1 1 d D
N2 N 0.7680(3) 0.7450(5) 0.7861(2) 0.0272(8) Uani 1 1 d .
N3 N 0.8145(3) 0.6945(6) 0.6464(3) 0.0346(9) Uani 1 1 d .
C1 C 0.7021(3) 0.6868(6) 0.6422(3) 0.0265(9) Uani 1 1 d .
H1 H 0.6508 0.6627 0.5888 0.032 Uiso 1 1 calc R
C2 C 0.8521(3) 0.7292(6) 0.7350(3) 0.0247(8) Uani 1 1 d .
N4 N 0.9653(3) 0.7390(5) 0.7783(3) 0.0278(7) Uani 1 1 d .
C6 C 0.4459(4) 0.8010(7) 0.5516(3) 0.0331(10) Uani 1 1 d D
C5 C 0.3951(4) 0.6128(7) 0.5630(3) 0.0330(9) Uani 1 1 d D
N7 N 0.8065(3) 0.2242(5) 0.7987(3) 0.0324(8) Uani 1 1 d .
H7 H 0.8414 0.2375 0.8545 0.039 Uiso 1 1 calc R
C4 C 0.8518(4) 0.2040(6) 0.7220(3) 0.0294(9) Uani 1 1 d .
N5 N 0.6751(3) 0.1955(6) 0.6794(3) 0.0407(10) Uani 1 1 d .
N6 N 0.7732(3) 0.1873(6) 0.6472(3) 0.0372(9) Uani 1 1 d .
C3 C 0.6937(3) 0.2196(6) 0.7706(3) 0.0278(9) Uani 1 1 d .
H3 H 0.6380 0.2314 0.8088 0.033 Uiso 1 1 calc R
N8 N 0.9668(3) 0.2011(5) 0.7120(3) 0.0320(8) Uani 1 1 d .
O1 O 0.8526(3) 0.0977(5) 0.4758(2) 0.0384(8) Uani 1 1 d D
O2 O 0.9306(4) 0.2680(5) 0.9842(3) 0.0442(9) Uani 1 1 d D
H6 H 0.318(2) 0.617(9) 0.573(4) 0.053 Uiso 1 1 d D
H5 H 0.392(5) 0.542(7) 0.507(3) 0.053 Uiso 1 1 d D
H8 H 0.521(3) 0.794(8) 0.532(4) 0.053 Uiso 1 1 d D
H9 H 0.394(4) 0.868(8) 0.506(3) 0.053 Uiso 1 1 d D
H10 H 0.518(4) 0.985(7) 0.642(4) 0.053 Uiso 1 1 d D
H11 H 0.391(3) 0.955(8) 0.639(4) 0.053 Uiso 1 1 d D
H12 H 0.814(4) 0.111(10) 0.516(3) 0.066 Uiso 1 1 d D
H13 H 0.820(5) 0.126(10) 0.426(2) 0.066 Uiso 1 1 d D
O3 O 0.9602(5) 0.4578(7) 0.9614(3) 0.0753(14) Uani 1 1 d D
H15 H 0.959(8) 0.163(6) 0.975(5) 0.113 Uiso 1 1 d D
H14 H 0.904(8) 0.251(11) 1.034(4) 0.113 Uiso 1 1 d D
H16 H 0.992(6) 0.446(14) 0.911(4) 0.113 Uiso 1 1 d D
H17 H 0.899(5) 0.516(12) 0.936(5) 0.113 Uiso 1 1 d D
H2 H 0.482(4) 0.416(6) 0.680(3) 0.090 Uiso 1 1 d D
H4 H 0.522(2) 0.527(3) 0.619(2) 0.090 Uiso 1 1 d D

loop_
_atom_site_aniso_label
_atom_site_aniso_U_11
_atom_site_aniso_U_22
_atom_site_aniso_U_33
_atom_site_aniso_U_23
_atom_site_aniso_U_13
_atom_site_aniso_U_12
Co1 0.0126(4) 0.0282(4) 0.0152(4) 0.000 0.0024(2) 0.000
N1 0.0166(16) 0.0386(19) 0.0250(17) -0.0020(14) 0.0041(13) -0.0013(13)
N10 0.0224(16) 0.0353(19) 0.0259(17) 0.0015(14) 0.0036(13) 0.0002(14)
N9 0.0238(17) 0.0349(19) 0.0279(18) -0.0022(14) 0.0038(13) -0.0014(14)
N2 0.0175(16) 0.043(2) 0.0219(17) -0.0020(14) 0.0046(13) -0.0015(14)
N3 0.0176(17) 0.061(3) 0.0256(18) -0.0076(17) 0.0049(13) -0.0005(16)
C1 0.0083(16) 0.055(3) 0.0164(17) -0.0060(16) 0.0018(13) 0.0000(15)
C2 0.0178(18) 0.034(2) 0.0223(19) 0.0022(15) 0.0024(15) -0.0009(15)
N4 0.0172(16) 0.0401(19) 0.0267(17) -0.0001(14) 0.0056(13) -0.0001(14)
C6 0.030(2) 0.051(3) 0.0186(19) 0.0034(17) 0.0038(16) 0.0025(19)
C5 0.027(2) 0.046(3) 0.026(2) -0.0066(18) 0.0033(16) -0.0012(18)
N7 0.0271(18) 0.047(2) 0.0220(18) -0.0041(15) 0.0014(14) -0.0032(16)
C4 0.026(2) 0.035(2) 0.028(2) 0.0001(16) 0.0061(16) -0.0004(16)
N5 0.027(2) 0.060(3) 0.034(2) -0.0046(18) -0.0008(16) 0.0001(17)
N6 0.0267(19) 0.059(3) 0.0252(18) -0.0020(17) 0.0011(15) -0.0002(17)
C3 0.0167(18) 0.044(2) 0.0233(19) -0.0019(17) 0.0055(14) -0.0006(16)
N8 0.0234(17) 0.046(2) 0.0269(18) 0.0005(15) 0.0028(14) -0.0009(15)
O1 0.0379(18) 0.0429(18) 0.0346(17) 0.0012(15) 0.0066(14) 0.0054(14)
O2 0.048(2) 0.046(2) 0.040(2) -0.0020(15) 0.0101(17) -0.0071(16)
O3 0.087(4) 0.060(3) 0.073(3) -0.001(2) -0.007(3) -0.010(3)

loop_
_atom_type_symbol
_atom_type_description
_atom_type_scat_dispersion_real
_atom_type_scat_dispersion_imag
_atom_type_scat_source
C C 0.0033 0.0016 'International Tables Vol C Tables 4.2.6.8 and 6.1.1.4'
H H 0.0000 0.0000 'International Tables Vol C Tables 4.2.6.8 and 6.1.1.4'
N N 0.0061 0.0033 'International Tables Vol C Tables 4.2.6.8 and 6.1.1.4'
O O 0.0106 0.0060 'International Tables Vol C Tables 4.2.6.8 and 6.1.1.4'
Co Co 0.3494 0.9721 'International Tables Vol C Tables 4.2.6.8 and 6.1.1.4'

loop_
_geom_angle_atom_site_label_1
_geom_angle_atom_site_label_2
_geom_angle_atom_site_label_3
_geom_angle
_geom_angle_site_symmetry_1
_geom_angle_site_symmetry_3
N10 Co1 N10 98.8(2) 2_656 .
N10 Co1 N9 177.93(14) 2_656 .
N10 Co1 N9 83.22(14) . .
N10 Co1 N9 83.22(14) 2_656 2_656
N10 Co1 N9 177.93(14) . 2_656
N9 Co1 N9 94.7(2) . 2_656
N10 Co1 N1 89.01(13) 2_656 2_656
N10 Co1 N1 89.90(13) . 2_656
N9 Co1 N1 90.63(14) . 2_656
N9 Co1 N1 90.50(13) 2_656 2_656
N10 Co1 N1 89.90(13) 2_656 .
N10 Co1 N1 89.01(13) . .
N9 Co1 N1 90.50(13) . .
N9 Co1 N1 90.63(13) 2_656 .
N1 Co1 N1 178.3(2) 2_656 .
C1 N1 N2 109.9(3) . .
C1 N1 Co1 121.7(3) . .
N2 N1 Co1 128.4(3) . .
C6 N10 Co1 109.1(3) . .
C6 N10 H10 109(4) . .
Co1 N10 H10 109(4) . .
C6 N10 H11 102(4) . .
Co1 N10 H11 114(4) . .
H10 N10 H11 114(6) . .
C5 N9 Co1 107.9(3) . .
C5 N9 H2 154(4) . .
Co1 N9 H2 96(4) . .
C5 N9 H4 90(2) . .
Co1 N9 H4 98.1(17) . .
H2 N9 H4 96(2) . .
N1 N2 C2 103.7(3) . .
C2 N3 C1 104.2(3) . .
N1 C1 N3 109.5(3) . .
N1 C1 H1 125.3 . .
N3 C1 H1 125.3 . .
N3 C2 N2 112.6(4) . .
N3 C2 N4 127.7(4) . .
N2 C2 N4 119.6(4) . .
N4 N4 C2 112.8(5) 2_756 .
N10 C6 C5 110.2(3) . .
N10 C6 H8 107(4) . .
C5 C6 H8 113(3) . .
N10 C6 H9 109(4) . .
C5 C6 H9 108(4) . .
H8 C6 H9 110(5) . .
N9 C5 C6 109.8(3) . .
N9 C5 H6 107(4) . .
C6 C5 H6 113(4) . .
N9 C5 H5 112(4) . .
C6 C5 H5 111(4) . .
H6 C5 H5 103(5) . .
C4 N7 C3 104.7(4) . .
C4 N7 H7 127.6 . .
C3 N7 H7 127.6 . .
N7 C4 N6 112.1(4) . .
N7 C4 N8 128.3(4) . .
N6 C4 N8 119.6(4) . .
N6 N5 C3 109.6(4) . .
N5 N6 C4 104.9(4) . .
N5 C3 N7 108.7(4) . .
N5 C3 H3 125.7 . .
N7 C3 H3 125.7 . .
N8 N8 C4 114.0(5) 2_756 .
H12 O1 H13 112(4) . .
H15 O2 H14 102(3) . .
O3 O3 H16 111(6) 3_767 .
O3 O3 H17 121(6) 3_767 .
H16 O3 H17 97(3) . .

loop_
_geom_bond_atom_site_label_1
_geom_bond_atom_site_label_2
_geom_bond_distance
_geom_bond_site_symmetry_2
Co1 N10 2.093(4) 2_656
Co1 N10 2.093(4) .
Co1 N9 2.096(4) .
Co1 N9 2.096(4) 2_656
Co1 N1 2.160(3) 2_656
Co1 N1 2.160(3) .
N1 C1 1.315(5) .
N1 N2 1.328(5) .
N10 C6 1.477(6) .
N10 H10 0.91(2) .
N10 H11 0.90(2) .
N9 C5 1.478(6) .
N9 H2 0.924(16) .
N9 H4 0.87(2) .
N2 C2 1.336(5) .
N3 C2 1.323(5) .
N3 C1 1.331(5) .
C1 H1 0.9300 .
C2 N4 1.402(5) .
N4 N4 1.248(7) 2_756
C6 C5 1.510(7) .
C6 H8 0.97(2) .
C6 H9 0.96(2) .
C5 H6 0.95(2) .
C5 H5 0.96(2) .
N7 C4 1.316(6) .
N7 C3 1.344(5) .
N7 H7 0.8600 .
C4 N6 1.331(6) .
C4 N8 1.396(6) .
N5 N6 1.320(6) .
N5 C3 1.322(6) .
C3 H3 0.9300 .
N8 N8 1.260(7) 2_756
O1 H12 0.802(19) .
O1 H13 0.79(2) .
O2 H15 0.85(2) .
O2 H14 0.85(2) .
O3 O3 1.488(10) 3_767
O3 H16 0.88(2) .
O3 H17 0.88(2) .
